data_4020062
loop_
_publ_author_name
'Yu-Gui Si'
'Song-Po Guo'
'Wan-Jun Wang'
'Biao Jiang'

_journal_name_full 'Journal of Organic Chemistry'
_journal_page_first 1494
_journal_page_last 1496
_journal_paper_doi 10.1021/jo048101t
_journal_volume 70
_journal_year 2005
_chemical_formula_sum 'C17 H21 Cl2 N O'
_chemical_formula_weight 326.25
_space_group_IT_number 33
_symmetry_cell_setting orthorhombic
_symmetry_space_group_name_Hall 'P 2c -2n'
_symmetry_space_group_name_H-M 'P n a 21'
_atom_sites_solution_hydrogens geom
_atom_sites_solution_primary direct
_atom_sites_solution_secondary difmap
_cell_angle_alpha 90.00
_cell_angle_beta 90.00
_cell_angle_gamma 90.00
_cell_formula_units_Z 4
_cell_length_a 15.9446(12)
_cell_length_b 16.6740(13)
_cell_length_c 6.3663(5)
_cell_measurement_reflns_used 3126
_cell_measurement_temperature 293(2)
_cell_measurement_theta_max 44.078
_cell_measurement_theta_min 5.110
_cell_volume 1692.5(2)
_diffrn_ambient_temperature 293(2)
_diffrn_detector_area_resol_mean ?
_diffrn_measurement_device_type 'CCD area detector'
_diffrn_measurement_method 'phi and omega scans'
_diffrn_radiation_monochromator graphite
_diffrn_radiation_source 'fine-focus sealed tube'
_diffrn_radiation_type MoK\a
_diffrn_radiation_wavelength 0.71073
_diffrn_reflns_av_R_equivalents 0.0417
_diffrn_reflns_av_sigmaI/netI 0.0429
_diffrn_reflns_limit_h_max 13
_diffrn_reflns_limit_h_min -21
_diffrn_reflns_limit_k_max 21
_diffrn_reflns_limit_k_min -20
_diffrn_reflns_limit_l_max 8
_diffrn_reflns_limit_l_min -8
_diffrn_reflns_number 10070
_diffrn_reflns_theta_max 28.29
_diffrn_reflns_theta_min 1.77
_diffrn_standards_decay_% ?
_diffrn_standards_interval_count ?
_diffrn_standards_interval_time ?
_diffrn_standards_number ?
_exptl_absorpt_coefficient_mu 0.382
_exptl_absorpt_correction_T_max 1.00000
_exptl_absorpt_correction_T_min 0.75946
_exptl_absorpt_correction_type sadabs
_exptl_absorpt_process_details ?
_exptl_crystal_colour ?
_exptl_crystal_density_diffrn 1.280
_exptl_crystal_density_meas ?
_exptl_crystal_density_method 'not measured'
_exptl_crystal_description ?
_exptl_crystal_F_000 688
_exptl_crystal_size_max 0.710
_exptl_crystal_size_mid 0.595
_exptl_crystal_size_min 0.336
_refine_ls_abs_structure_details 'Flack H D (1983), Acta Cryst. A39, 876-881'
_refine_ls_abs_structure_Flack -0.01(5)
_refine_ls_extinction_coef 0.0008(7)
_refine_ls_extinction_expression Fc^*^=kFc[1+0.001xFc^2^\l^3^/sin(2\q)]^-1/4^
_refine_ls_extinction_method SHELXL
_refine_ls_goodness_of_fit_ref 0.952
_refine_ls_hydrogen_treatment mixed
_refine_ls_matrix_type full
_refine_ls_number_parameters 255
_refine_ls_number_reflns 3866
_refine_ls_number_restraints 8
_refine_ls_restrained_S_all 0.952
_refine_ls_R_factor_all 0.0552
_refine_ls_R_factor_gt 0.0422
_refine_ls_shift/su_max 0.001
_refine_ls_shift/su_mean 0.000
_refine_ls_structure_factor_coef Fsqd
_refine_ls_weighting_details 'calc w=1/[\s^2^(Fo^2^)+(0.0454P)^2^+0.0000P] where P=(Fo^2^+2Fc^2^)/3'
_refine_ls_weighting_scheme calc
_refine_ls_wR_factor_gt 0.0885
_refine_ls_wR_factor_ref 0.0933
_reflns_number_gt 3002
_reflns_number_total 3866
_reflns_threshold_expression >2sigma(I)
_cod_depositor_comments
;
The following automatic conversions were performed:
'_symmetry_cell_setting' value 'Orthorhombic' changed to 'orthorhombic'
according to '/home/saulius/struct/CIF-dictionaries/cif_core.dic'
dictionary named 'cif_core.dic' version 2.4.1 from 2010-06-29.

Automatic conversion script
Id: cif_fix_enum 1527 2010-12-29 10:47:43Z saulius 
;
_cod_original_sg_symbol_H-M Pna2(1)
_cod_database_code 4020062

loop_
_symmetry_equiv_pos_as_xyz
'x, y, z'
'-x, -y, z+1/2'
'x+1/2, -y+1/2, z'
'-x+1/2, y+1/2, z+1/2'

loop_
_atom_site_label
_atom_site_type_symbol
_atom_site_fract_x
_atom_site_fract_y
_atom_site_fract_z
_atom_site_U_iso_or_equiv
_atom_site_adp_type
_atom_site_occupancy
_atom_site_symmetry_multiplicity
_atom_site_calc_flag
_atom_site_refinement_flags
_atom_site_disorder_assembly
_atom_site_disorder_group
Cl1 Cl 0.86330(4) 0.48369(4) 0.74731(12) 0.0696(2) Uani 1 1 d . . .
Cl2 Cl 0.88420(4) 0.56055(4) 0.34362(12) 0.0759(2) Uani 1 1 d . . .
N1 N 1.06128(10) 0.23944(10) 0.3046(3) 0.0502(5) Uani 1 1 d . . .
O1 O 0.83622(10) 0.38200(10) 0.3429(4) 0.0837(7) Uani 1 1 d . . .
C1 C 0.99045(12) 0.28246(11) 0.2887(3) 0.0416(5) Uani 1 1 d . . .
C2 C 0.98098(12) 0.35541(12) 0.3889(4) 0.0445(5) Uani 1 1 d D . .
C3 C 0.90609(13) 0.40051(13) 0.4006(4) 0.0508(6) Uani 1 1 d . . .
C4 C 0.91890(14) 0.48201(13) 0.5083(4) 0.0502(6) Uani 1 1 d D . .
C5 C 0.92296(12) 0.24961(11) 0.1505(4) 0.0393(5) Uani 1 1 d . . .
C6 C 0.91313(14) 0.27960(13) -0.0486(4) 0.0515(6) Uani 1 1 d . . .
H3 H 0.9464 0.3223 -0.0920 0.062 Uiso 1 1 calc R . .
C7 C 0.85530(14) 0.24807(14) -0.1850(4) 0.0572(6) Uani 1 1 d . . .
H4 H 0.8494 0.2691 -0.3195 0.069 Uiso 1 1 calc R . .
C8 C 0.80606(13) 0.18486(14) -0.1203(4) 0.0575(7) Uani 1 1 d . . .
H5 H 0.7673 0.1623 -0.2122 0.069 Uiso 1 1 calc R . .
C9 C 0.81405(14) 0.15521(13) 0.0788(4) 0.0568(7) Uani 1 1 d . . .
H6 H 0.7799 0.1132 0.1227 0.068 Uiso 1 1 calc R . .
C10 C 0.87236(12) 0.18720(12) 0.2152(4) 0.0481(5) Uani 1 1 d . . .
H7 H 0.8776 0.1667 0.3504 0.058 Uiso 1 1 calc R . .
C11 C 1.07636(13) 0.16459(12) 0.1880(3) 0.0421(5) Uani 1 1 d . . .
C12 C 1.14918(17) 0.1719(2) 0.0375(5) 0.0665(8) Uani 1 1 d D . .
C13 C 1.1566(2) 0.0962(2) -0.0900(5) 0.0858(10) Uani 1 1 d D . .
C14 C 1.1667(2) 0.0233(2) 0.0504(7) 0.0858(10) Uani 1 1 d . . .
C15 C 1.0946(2) 0.01736(16) 0.2018(7) 0.0833(10) Uani 1 1 d D . .
C16 C 1.0866(2) 0.09359(15) 0.3312(5) 0.0646(7) Uani 1 1 d . . .
C17 C 1.1296(2) 0.2684(2) 0.4350(7) 0.0736(10) Uani 1 1 d . . .
H1 H 1.0261(10) 0.3789(11) 0.458(3) 0.040(5) Uiso 1 1 d D . .
H2 H 0.9782(10) 0.4935(14) 0.542(4) 0.057(7) Uiso 1 1 d D . .
H8 H 1.0269(12) 0.1558(11) 0.098(3) 0.040(5) Uiso 1 1 d . . .
H9 H 1.1375(15) 0.2167(19) -0.045(5) 0.070(8) Uiso 1 1 d . . .
H10 H 1.2000(13) 0.1802(15) 0.120(4) 0.071(8) Uiso 1 1 d D . .
H11 H 1.2031(15) 0.1034(17) -0.188(4) 0.098(10) Uiso 1 1 d D . .
H12 H 1.1079(14) 0.0866(19) -0.179(4) 0.094(10) Uiso 1 1 d D . .
H13 H 1.220(2) 0.0285(19) 0.119(5) 0.103(11) Uiso 1 1 d . . .
H14 H 1.1648(19) -0.029(2) -0.026(6) 0.097(10) Uiso 1 1 d . . .
H15 H 1.105(2) -0.0242(18) 0.295(5) 0.124(14) Uiso 1 1 d D . .
H16 H 1.0409(13) 0.0102(18) 0.125(4) 0.097(11) Uiso 1 1 d D . .
H17 H 1.0336(18) 0.0898(17) 0.414(5) 0.090(9) Uiso 1 1 d . . .
H18 H 1.1340(17) 0.1055(18) 0.407(5) 0.077(10) Uiso 1 1 d . . .
H19 H 1.1468(15) 0.3213(18) 0.393(4) 0.071(8) Uiso 1 1 d . . .
H20 H 1.1764(18) 0.2301(17) 0.440(5) 0.085(9) Uiso 1 1 d . . .
H21 H 1.1121(19) 0.281(2) 0.577(6) 0.107(13) Uiso 1 1 d . . .

loop_
_atom_site_aniso_label
_atom_site_aniso_U_11
_atom_site_aniso_U_22
_atom_site_aniso_U_33
_atom_site_aniso_U_23
_atom_site_aniso_U_13
_atom_site_aniso_U_12
Cl1 0.0799(4) 0.0612(4) 0.0677(4) -0.0043(3) 0.0180(4) -0.0091(3)
Cl2 0.0856(5) 0.0534(4) 0.0886(5) 0.0221(4) 0.0131(4) 0.0150(3)
N1 0.0451(10) 0.0404(9) 0.0652(14) -0.0115(9) -0.0150(9) 0.0044(7)
O1 0.0484(9) 0.0711(12) 0.1315(19) -0.0367(13) -0.0233(11) 0.0108(8)
C1 0.0406(11) 0.0339(10) 0.0502(13) 0.0034(8) -0.0012(9) -0.0027(8)
C2 0.0392(11) 0.0367(10) 0.0576(14) -0.0042(10) -0.0087(10) -0.0012(8)
C3 0.0480(12) 0.0410(12) 0.0634(16) -0.0060(11) -0.0066(11) -0.0010(9)
C4 0.0445(12) 0.0382(11) 0.0679(17) 0.0006(11) 0.0010(11) 0.0040(9)
C5 0.0382(10) 0.0319(10) 0.0479(12) -0.0011(9) -0.0003(9) 0.0026(8)
C6 0.0530(13) 0.0420(12) 0.0595(15) 0.0068(11) -0.0063(11) -0.0089(10)
C7 0.0645(15) 0.0547(13) 0.0524(15) 0.0046(11) -0.0130(12) -0.0025(11)
C8 0.0474(12) 0.0548(13) 0.0703(19) -0.0140(13) -0.0148(12) -0.0010(10)
C9 0.0466(13) 0.0415(12) 0.082(2) -0.0030(12) 0.0026(12) -0.0100(10)
C10 0.0485(12) 0.0446(12) 0.0511(14) 0.0031(11) 0.0039(11) -0.0041(9)
C11 0.0405(11) 0.0384(11) 0.0473(13) -0.0039(9) -0.0065(10) 0.0021(9)
C12 0.0587(16) 0.0688(19) 0.072(2) 0.0145(16) 0.0078(14) 0.0092(14)
C13 0.070(2) 0.122(3) 0.065(2) -0.022(2) 0.0104(16) 0.023(2)
C14 0.078(2) 0.066(2) 0.113(3) -0.039(2) -0.011(2) 0.0238(17)
C15 0.092(2) 0.0423(15) 0.116(3) -0.0043(18) -0.008(2) 0.0043(14)
C16 0.0788(19) 0.0505(14) 0.0644(17) 0.0049(13) 0.0071(16) 0.0062(12)
C17 0.0615(17) 0.0552(18) 0.104(3) -0.0265(17) -0.0348(17) 0.0125(13)
